data_2011141
loop_
_publ_author_name
'Taycher, Hellena'
'Shteiman, Vitaly'
'Botoshansky, Mark'
'Kaftory, Menahem'

_publ_section_title
;3,5-Dimethyl-6-(4-nitroanilino)-2,3,4,5-tetrahydro-1,3,5-triazine-2,4-dione,
 (II),
 3,5-dimethyl-6-(<i>N</i>-methyl-4-nitroanilino)-2,3,4,5-tetrahydro-1,3,5-triazine-2,4-dione,
 (III), and 1,3,5-trimethyl-6-(4-nitrophenylimino)-1,3,5-triazinane-2,4-dione,
 (IV)
;
_journal_issue 7
_journal_name_full 'Acta Crystallographica Section C'
_journal_page_first 832
_journal_page_last 835
_journal_paper_doi 10.1107/S0108270100004303
_journal_volume 56
_journal_year 2000
_chemical_formula_sum 'C12 H13 N5 O4'
_chemical_formula_weight 291.27
_chemical_name_common Lenac3
_chemical_name_systematic
;
2-(4'-nitrophenylimino)-1,3,5-trimethyl-1,3,5-triazine-4,6,-dione
;
_space_group_IT_number 14
_symmetry_cell_setting monoclinic
_symmetry_space_group_name_Hall '-P 2ybc'
_symmetry_space_group_name_H-M 'P 1 21/c 1'
_audit_creation_method SHELXL-97
_cell_angle_alpha 90.00
_cell_angle_beta 101.264(5)
_cell_angle_gamma 90.00
_cell_formula_units_Z 4
_cell_length_a 11.1270(6)
_cell_length_b 9.1950(9)
_cell_length_c 13.0940(11)
_cell_measurement_reflns_used 4397
_cell_measurement_temperature 293(2)
_cell_measurement_theta_max 25.35
_cell_measurement_theta_min 1.02
_cell_volume 1313.88(19)
_computing_cell_refinement 'DENZO (Otwinowski & Minor, 1997)'
_computing_data_collection 'COLLECT (Nonius, 1998)'
_computing_data_reduction DENZO
_computing_molecular_graphics TEXSAN
_computing_publication_material SHELXL97
_computing_structure_refinement 'SHELXL97 (Sheldrick, 1997)'
_computing_structure_solution 'SHELXS97 (Sheldrick, 1990)'
_diffrn_ambient_temperature 293(2)
_diffrn_measured_fraction_theta_full .998
_diffrn_measured_fraction_theta_max .998
_diffrn_measurement_device_type 'Nonius KappaCCD diffractometer'
_diffrn_measurement_method 'phi scan'
_diffrn_radiation_monochromator graphite
_diffrn_radiation_source 'fine-focus sealed tube'
_diffrn_radiation_type MoK\a
_diffrn_radiation_wavelength .71070
_diffrn_reflns_av_R_equivalents .035
_diffrn_reflns_av_sigmaI/netI .0546
_diffrn_reflns_limit_h_max 13
_diffrn_reflns_limit_h_min 0
_diffrn_reflns_limit_k_max 11
_diffrn_reflns_limit_k_min 0
_diffrn_reflns_limit_l_max 15
_diffrn_reflns_limit_l_min -15
_diffrn_reflns_number 7133
_diffrn_reflns_theta_full 25.36
_diffrn_reflns_theta_max 25.36
_diffrn_reflns_theta_min 1.87
_diffrn_standards_number none
_exptl_absorpt_coefficient_mu .114
_exptl_absorpt_correction_type none
_exptl_crystal_colour 'Pale yellow'
_exptl_crystal_density_diffrn 1.473
_exptl_crystal_density_method 'not measured'
_exptl_crystal_description cube
_exptl_crystal_F_000 608
_exptl_crystal_size_max .25
_exptl_crystal_size_mid .25
_exptl_crystal_size_min .20
_refine_diff_density_max .193
_refine_diff_density_min -.155
_refine_ls_extinction_coef .016(4)
_refine_ls_extinction_method 'SHELXL97 (Sheldrick, 1997)'
_refine_ls_goodness_of_fit_ref 1.049
_refine_ls_hydrogen_treatment refall
_refine_ls_matrix_type full
_refine_ls_number_parameters 243
_refine_ls_number_reflns 2404
_refine_ls_number_restraints 0
_refine_ls_restrained_S_all 1.049
_refine_ls_R_factor_all .0747
_refine_ls_R_factor_gt .0502
_refine_ls_shift/su_max .000
_refine_ls_shift/su_mean .000
_refine_ls_structure_factor_coef Fsqd
_refine_ls_weighting_details 'calc w = 1/[\s^2^(Fo^2^)+(0.0636P)^2^+0.3001P] where P=(Fo^2^+2Fc^2^)/3'
_refine_ls_weighting_scheme calc
_refine_ls_wR_factor_ref .1423
_reflns_number_gt 1739
_reflns_number_total 2404
_reflns_threshold_expression I>2\s(I)
_cod_data_source_file na1458.cif
_cod_data_source_block V
_cod_original_cell_volume 1313.88(18)
_cod_original_sg_symbol_H-M 'P 21/c'
_cod_database_code 2011141
_cod_database_fobs_code 2011141

loop_
_symmetry_equiv_pos_as_xyz
'x, y, z'
'-x, y+1/2, -z+1/2'
'-x, -y, -z'
'x, -y-1/2, z-1/2'

loop_
_atom_site_label
_atom_site_fract_x
_atom_site_fract_y
_atom_site_fract_z
_atom_site_U_iso_or_equiv
_atom_site_adp_type
_atom_site_calc_flag
_atom_site_refinement_flags
_atom_site_occupancy
_atom_site_disorder_assembly
_atom_site_disorder_group
_atom_site_type_symbol
O1 .17723(18) .3667(2) .54611(15) .0837(6) Uani d . 1 . . O
O2 .50592(14) .65544(19) .65163(13) .0662(5) Uani d . 1 . . O
O3 .02820(19) .6423(3) -.14645(15) .0953(7) Uani d . 1 . . O
O4 .1423(2) .4526(3) -.13815(17) .1060(8) Uani d . 1 . . O
N1 .34684(16) .50221(19) .59971(13) .0499(5) Uani d . 1 . . N
N2 .23395(16) .5199(2) .42872(13) .0520(5) Uani d . 1 . . N
N3 .39908(14) .67631(19) .48649(13) .0460(5) Uani d . 1 . . N
N4 .30495(15) .6909(2) .31697(14) .0530(5) Uani d . 1 . . N
N5 .1031(2) .5582(3) -.09866(17) .0699(7) Uani d . 1 . . N
C1 .2480(2) .4572(3) .52613(18) .0550(6) Uani d . 1 . . C
C2 .30940(17) .6280(2) .40360(17) .0446(5) Uani d . 1 . . C
C3 .42251(18) .6142(2) .58353(17) .0479(5) Uani d . 1 . . C
C4 .24684(18) .6488(2) .21708(16) .0475(5) Uani d . 1 . . C
C5 .2826(2) .5246(3) .1702(2) .0612(7) Uani d . 1 . . C
C6 .2346(2) .4938(3) .0680(2) .0627(7) Uani d . 1 . . C
C7 .15078(19) .5877(3) .01162(17) .0522(6) Uani d . 1 . . C
C8 .1117(2) .7097(3) .05584(18) .0546(6) Uani d . 1 . . C
C9 .1611(2) .7414(3) .15849(18) .0529(6) Uani d . 1 . . C
C10 .1216(3) .4781(5) .3542(3) .0846(11) Uani d . 1 . . C
C11 .4765(3) .7988(3) .4680(2) .0615(7) Uani d . 1 . . C
C12 .3638(3) .4393(4) .7049(2) .0715(8) Uani d . 1 . . C
H5 .340(3) .462(3) .209(2) .082(8) Uiso d . 1 . . H
H6 .256(3) .412(3) .033(2) .092(10) Uiso d . 1 . . H
H8 .049(2) .768(3) .018(2) .071(7) Uiso d . 1 . . H
H9 .136(2) .833(3) .1891(19) .065(7) Uiso d . 1 . . H
H101 .062(4) .443(5) .391(4) .173(19) Uiso d . 1 . . H
H102 .148(3) .409(4) .314(3) .109(14) Uiso d . 1 . . H
H103 .093(3) .558(4) .313(3) .116(13) Uiso d . 1 . . H
H111 .510(3) .782(4) .408(3) .112(12) Uiso d . 1 . . H
H112 .539(3) .817(4) .536(3) .120(11) Uiso d . 1 . . H
H113 .426(3) .888(4) .447(3) .114(12) Uiso d . 1 . . H
H121 .298(4) .380(5) .707(3) .145(16) Uiso d . 1 . . H
H122 .356(4) .520(5) .758(3) .150(16) Uiso d . 1 . . H
H123 .438(3) .399(4) .723(3) .117(13) Uiso d . 1 . . H

loop_
_atom_site_aniso_label
_atom_site_aniso_U_11
_atom_site_aniso_U_22
_atom_site_aniso_U_33
_atom_site_aniso_U_12
_atom_site_aniso_U_13
_atom_site_aniso_U_23
O1 .0977(14) .0841(14) .0648(12) -.0418(11) .0048(10) .0142(10)
O2 .0609(10) .0734(11) .0533(10) -.0043(8) -.0162(8) -.0060(9)
O3 .0811(13) .148(2) .0479(11) -.0086(14) -.0085(10) .0071(13)
O4 .137(2) .1195(19) .0654(14) -.0160(15) .0293(13) -.0373(13)
N1 .0581(10) .0493(10) .0387(10) .0000(8) .0008(8) .0028(8)
N2 .0525(10) .0593(12) .0403(11) -.0169(9) -.0005(8) .0007(9)
N3 .0442(9) .0487(10) .0408(10) -.0064(8) -.0023(7) -.0024(8)
N4 .0531(10) .0596(11) .0424(11) -.0093(9) -.0001(8) .0041(9)
N5 .0642(13) .1011(18) .0455(13) -.0279(13) .0135(11) -.0084(13)
C1 .0626(14) .0551(14) .0447(14) -.0097(11) .0040(10) .0008(11)
C2 .0414(10) .0467(12) .0430(13) -.0032(9) .0018(9) -.0012(10)
C3 .0470(11) .0474(12) .0444(13) .0060(9) -.0032(9) -.0048(10)
C4 .0439(10) .0551(13) .0411(12) -.0091(9) .0022(9) .0033(10)
C5 .0575(14) .0559(15) .0631(17) .0026(11) -.0058(12) -.0005(12)
C6 .0621(15) .0622(15) .0627(17) -.0025(12) .0094(12) -.0116(13)
C7 .0479(12) .0715(15) .0367(12) -.0140(11) .0070(9) -.0023(11)
C8 .0461(12) .0744(16) .0419(13) .0015(11) .0052(10) .0070(12)
C9 .0518(12) .0599(14) .0464(13) .0043(11) .0081(10) .0009(11)
C10 .077(2) .114(3) .0532(18) -.050(2) -.0122(15) .009(2)
C11 .0600(14) .0588(16) .0627(17) -.0197(12) .0043(13) -.0025(13)
C12 .085(2) .080(2) .0450(15) .0042(17) .0023(14) .0147(15)

loop_
_atom_type_symbol
_atom_type_description
_atom_type_scat_dispersion_real
_atom_type_scat_dispersion_imag
_atom_type_scat_source
C C .0033 .0016 'International Tables Vol C Tables 4.2.6.8 and 6.1.1.4'
N N .0061 .0033 'International Tables Vol C Tables 4.2.6.8 and 6.1.1.4'
O O .0106 .0060 'International Tables Vol C Tables 4.2.6.8 and 6.1.1.4'
H H .0000 .0000 'International Tables Vol C Tables 4.2.6.8 and 6.1.1.4'

loop_
_geom_angle_atom_site_label_1
_geom_angle_atom_site_label_2
_geom_angle_atom_site_label_3
_geom_angle
C3 N1 C1 123.22(18)
C3 N1 C12 118.0(2)
C1 N1 C12 118.4(2)
C1 N2 C2 123.78(18)
C1 N2 C10 115.4(2)
C2 N2 C10 120.3(2)
C3 N3 C2 124.47(18)
C3 N3 C11 117.49(18)
C2 N3 C11 118.01(19)
C2 N4 C4 130.05(19)
O3 N5 O4 123.6(2)
O3 N5 C7 118.0(3)
O4 N5 C7 118.4(3)
O1 C1 N1 121.4(2)
O1 C1 N2 121.8(2)
N1 C1 N2 116.87(19)
N4 C2 N2 128.53(19)
N4 C2 N3 116.64(18)
N2 C2 N3 114.79(18)
O2 C3 N3 122.0(2)
O2 C3 N1 121.6(2)
N3 C3 N1 116.37(17)
C5 C4 C9 118.9(2)
C5 C4 N4 121.4(2)
C9 C4 N4 119.3(2)
C6 C5 C4 120.7(2)
C6 C5 H5 119.9(18)
C4 C5 H5 119.5(18)
C5 C6 C7 119.2(3)
C5 C6 H6 123.6(19)
C7 C6 H6 117.1(19)
C8 C7 C6 121.6(2)
C8 C7 N5 119.0(2)
C6 C7 N5 119.3(2)
C7 C8 C9 119.0(2)
C7 C8 H8 120.2(16)
C9 C8 H8 120.7(16)
C8 C9 C4 120.5(2)
C8 C9 H9 118.6(14)
C4 C9 H9 120.9(14)
N2 C10 H101 110(3)
N2 C10 H102 104(2)
H101 C10 H102 113(4)
N2 C10 H103 109(2)
H101 C10 H103 112(4)
H102 C10 H103 109(3)
N3 C11 H111 111(2)
N3 C11 H112 107.3(19)
H111 C11 H112 116(3)
N3 C11 H113 111(2)
H111 C11 H113 102(3)
H112 C11 H113 110(3)
N1 C12 H121 108(3)
N1 C12 H122 110(2)
H121 C12 H122 103(3)
N1 C12 H123 111(2)
H121 C12 H123 117(3)
H122 C12 H123 108(3)

loop_
_geom_bond_atom_site_label_1
_geom_bond_atom_site_label_2
_geom_bond_site_symmetry_2
_geom_bond_distance
_geom_bond_publ_flag
O1 C1 . 1.209(3) ?
O2 C3 . 1.215(2) ?
O3 N5 . 1.217(3) ?
O4 N5 . 1.220(3) ?
N1 C3 . 1.373(3) ?
N1 C1 . 1.377(3) ?
N1 C12 . 1.471(3) ?
N2 C1 . 1.381(3) ?
N2 C2 . 1.381(3) ?
N2 C10 . 1.478(3) ?
N3 C3 . 1.371(3) ?
N3 C2 . 1.396(3) ?
N3 C11 . 1.466(3) ?
N4 C2 . 1.265(3) ?
N4 C4 . 1.396(3) ?
N5 C7 . 1.463(3) ?
C4 C5 . 1.391(3) ?
C4 C9 . 1.392(3) ?
C5 C6 . 1.371(4) ?
C5 H5 . .93(3) ?
C6 C7 . 1.375(4) ?
C6 H6 . .94(3) ?
C7 C8 . 1.372(3) ?
C8 C9 . 1.380(3) ?
C8 H8 . .94(3) ?
C9 H9 . 1.00(2) ?
C10 H101 . .95(5) ?
C10 H102 . .91(4) ?
C10 H103 . .93(4) ?
C11 H111 . .95(4) ?
C11 H112 . 1.03(4) ?
C11 H113 . 1.00(4) ?
C12 H121 . .91(4) ?
C12 H122 . 1.03(5) ?
C12 H123 . .89(4) ?

loop_
_geom_hbond_atom_site_label_D
_geom_hbond_atom_site_label_H
_geom_hbond_atom_site_label_A
_geom_hbond_site_symmetry_A
_geom_hbond_distance_DH
_geom_hbond_distance_HA
_geom_hbond_distance_DA
_geom_hbond_angle_DHA
C5 H5 O2 3_666 .93(3) 2.49(3) 3.402(3) 165(2)
C6 H6 O1 4_565 .94(3) 2.72(3) 3.377(3) 128(2)
C8 H8 O1 2_555 .94(2) 2.65(2) 3.539(3) 157(2)
C9 H9 O3 4_576 1.00(3) 2.67(3) 3.366(3) 127(2)
C10 H102 O3 3_565 .91(4) 2.68(3) 3.104(4) 109(3)

loop_
_cod_related_entry_id
_cod_related_entry_database
_cod_related_entry_code
1 ChemSpider 21135669
